data_7251855
loop_
_publ_author_name
'Kufel, Lukasz'
'Debono, Julia'
'Sasieta-Barrutia, Elene'
'O'Dell, Luke A'
'Wieczorek, Wladyslaw'
'Forsyth, Craig M.'
'Forsyth, Maria'
'Pringle, Jennifer M.'

_publ_section_title
;
 The impact of anion structure on the physicochemical and transport
 properties of hexamethylguanidinium-based sodium-ion electrolytes.
;
_journal_issue 17
_journal_name_full 'Physical chemistry chemical physics : PCCP'
_journal_page_first 10496
_journal_page_last 10511
_journal_paper_doi 10.1039/d6cp00614k
_journal_volume 28
_journal_year 2026
_chemical_formula_moiety 'C11 H18 N6'
_chemical_formula_sum 'C11 H18 N6'
_chemical_formula_weight 234.31
_chemical_melting_point 333.15
_chemical_name_common '[HMG][TCM]'
_chemical_name_systematic 'hexamethylguanidinium tricyanomethanide'
_space_group_crystal_system triclinic
_space_group_IT_number 2
_space_group_name_Hall '-P 1'
_space_group_name_H-M_alt 'P -1'
_atom_sites_solution_hydrogens geom
_atom_sites_solution_primary dual
_audit_creation_method SHELXL-2018/3
_audit_update_record
;
2026-02-19 deposited with the CCDC.	2026-04-02 downloaded from the CCDC.
;
_cell_angle_alpha 106.460(2)
_cell_angle_beta 102.119(2)
_cell_angle_gamma 116.599(2)
_cell_formula_units_Z 2
_cell_length_a 9.1329(2)
_cell_length_b 9.4832(2)
_cell_length_c 9.9233(2)
_cell_measurement_reflns_used 9504
_cell_measurement_temperature 123(2)
_cell_measurement_theta_max 78.9180
_cell_measurement_theta_min 5.5790
_cell_volume 677.76(4)
_computing_cell_refinement 'CrysAlisPro 1.171.43.95a (Rigaku OD, 2023)'
_computing_data_collection 'CrysAlisPro 1.171.43.95a (Rigaku OD, 2023)'
_computing_data_reduction 'CrysAlisPro 1.171.43.95a (Rigaku OD, 2023)'
_computing_structure_refinement 'SHELXL-2018/3 (Sheldrick, 2018)'
_computing_structure_solution 'SHELXT 2018/2 (Sheldrick, 2018)'
_diffrn_ambient_temperature 123(2)
_diffrn_detector_area_resol_mean 10.0000
_diffrn_measured_fraction_theta_full 1.000
_diffrn_measured_fraction_theta_max 0.976
_diffrn_measurement_device_type 'XtaLAB Synergy, Dualflex, HyPix'
_diffrn_measurement_method '\w scans'
_diffrn_radiation_type CuK\a
_diffrn_radiation_wavelength 1.54184
_diffrn_reflns_av_R_equivalents 0.0349
_diffrn_reflns_av_unetI/netI 0.0277
_diffrn_reflns_Laue_measured_fraction_full 1.000
_diffrn_reflns_Laue_measured_fraction_max 0.976
_diffrn_reflns_limit_h_max 11
_diffrn_reflns_limit_h_min -10
_diffrn_reflns_limit_k_max 12
_diffrn_reflns_limit_k_min -12
_diffrn_reflns_limit_l_max 8
_diffrn_reflns_limit_l_min -12
_diffrn_reflns_number 14313
_diffrn_reflns_point_group_measured_fraction_full 1.000
_diffrn_reflns_point_group_measured_fraction_max 0.976
_diffrn_reflns_theta_full 67.684
_diffrn_reflns_theta_max 79.780
_diffrn_reflns_theta_min 5.054
_diffrn_source 'micro-focus sealed X-ray tube'
_exptl_absorpt_coefficient_mu 0.602
_exptl_absorpt_correction_T_max 1.00000
_exptl_absorpt_correction_T_min 0.93356
_exptl_absorpt_correction_type multi-scan
_exptl_absorpt_process_details
;
CrysAlisPro 1.171.43.95a (Rigaku Oxford Diffraction, 2023)
Empirical absorption correction using spherical harmonics,
implemented in SCALE3 ABSPACK scaling algorithm.
;
_exptl_crystal_colour colourless
_exptl_crystal_density_diffrn 1.148
_exptl_crystal_description prism
_exptl_crystal_F_000 252
_exptl_crystal_size_max 0.171
_exptl_crystal_size_mid 0.080
_exptl_crystal_size_min 0.030
_refine_diff_density_max 0.148
_refine_diff_density_min -0.182
_refine_diff_density_rms 0.033
_refine_ls_extinction_method none
_refine_ls_goodness_of_fit_ref 1.065
_refine_ls_hydrogen_treatment constr
_refine_ls_matrix_type full
_refine_ls_number_parameters 250
_refine_ls_number_reflns 2886
_refine_ls_number_restraints 0
_refine_ls_restrained_S_all 1.065
_refine_ls_R_factor_all 0.0362
_refine_ls_R_factor_gt 0.0334
_refine_ls_shift/su_max 0.000
_refine_ls_shift/su_mean 0.000
_refine_ls_structure_factor_coef Fsqd
_refine_ls_weighting_details 'w=1/[\s^2^(Fo^2^)+(0.0509P)^2^+0.0686P] where P=(Fo^2^+2Fc^2^)/3'
_refine_ls_weighting_scheme calc
_refine_ls_wR_factor_gt 0.0918
_refine_ls_wR_factor_ref 0.0941
_reflns_Friedel_coverage 0.000
_reflns_number_gt 2613
_reflns_number_total 2886
_reflns_threshold_expression 'I > 2\s(I)'
_cod_data_source_file d6cp00614k2.cif
_cod_data_source_block MX33_25_auto
_cod_depositor_comments 'Adding full bibliography for 7251854--7251855.cif.'
_cod_original_cell_volume 677.76(3)
_cod_database_code 7251855
_shelx_shelxl_version_number 2018/3
_shelx_space_group_comment
;
The symmetry employed for this shelxl refinement is uniquely defined
by the following loop, which should always be used as a source of
symmetry information in preference to the above space-group names.
They are only intended as comments.
;

loop_
_space_group_symop_operation_xyz
'x, y, z'
'-x, -y, -z'

loop_
_atom_site_label
_atom_site_type_symbol
_atom_site_fract_x
_atom_site_fract_y
_atom_site_fract_z
_atom_site_U_iso_or_equiv
_atom_site_adp_type
_atom_site_occupancy
_atom_site_site_symmetry_order
_atom_site_calc_flag
_atom_site_refinement_flags_posn
_atom_site_refinement_flags_adp
_atom_site_refinement_flags_occupancy
_atom_site_disorder_assembly
_atom_site_disorder_group
N1 N 0.84100(17) 0.49031(17) 0.94968(15) 0.0240(3) Uani 0.5 1 d . . P A -1
N2 N 1.02513(17) 0.42682(17) 1.08402(15) 0.0232(3) Uani 0.5 1 d . . P A -1
N3 N 1.13357(17) 0.61197(17) 0.96955(15) 0.0235(3) Uani 0.5 1 d . . P A -1
N4 N 0.13157(17) -0.04826(17) 0.50059(14) 0.0234(3) Uani 0.5 1 d . . P B -1
N5 N -0.02871(17) 0.05913(17) 0.40387(15) 0.0243(3) Uani 0.5 1 d . . P B -1
N6 N -0.07237(17) -0.02718(17) 0.59688(15) 0.0237(3) Uani 0.5 1 d . . P B -1
N7 N 0.31615(11) 0.38213(10) 0.74980(10) 0.0407(2) Uani 1 1 d . . . . .
N8 N 0.72777(12) 0.94799(11) 0.94792(10) 0.0467(2) Uani 1 1 d . . . . .
N9 N 0.36458(14) 0.67229(14) 0.46152(11) 0.0564(3) Uani 1 1 d . . . . .
C1 C 0.47059(11) 0.66529(11) 0.71817(9) 0.02987(19) Uani 1 1 d . . . . .
C2 C 0.38692(11) 0.50892(11) 0.73463(10) 0.03093(19) Uani 1 1 d . . . . .
C3 C 0.61115(12) 0.82093(11) 0.84503(10) 0.0325(2) Uani 1 1 d . . . . .
C4 C 0.41156(12) 0.66828(12) 0.57659(10) 0.0367(2) Uani 1 1 d . . . . .
C10 C 1.000000 0.500000 1.000000 0.0242(2) Uani 1 2 d S . P . .
C11 C 0.8210(10) 0.6302(12) 0.9340(11) 0.0309(11) Uani 0.5 1 d . . P A -1
H11A H 0.938826 0.737672 0.975206 0.046 Uiso 0.5 1 calc R U P A -1
H11B H 0.750951 0.650451 0.990513 0.046 Uiso 0.5 1 calc R U P A -1
H11C H 0.759886 0.596317 0.825757 0.046 Uiso 0.5 1 calc R U P A -1
C12 C 0.6740(5) 0.3249(4) 0.8996(4) 0.0306(6) Uani 0.5 1 d . . P A -1
H12A H 0.698852 0.234711 0.900715 0.046 Uiso 0.5 1 calc R U P A -1
H12B H 0.596935 0.289790 0.795733 0.046 Uiso 0.5 1 calc R U P A -1
H12C H 0.614118 0.339027 0.968871 0.046 Uiso 0.5 1 calc R U P A -1
C13 C 0.9357(9) 0.3950(11) 1.1868(10) 0.0259(11) Uani 0.5 1 d . . P A -1
H13A H 0.875230 0.458314 1.195705 0.039 Uiso 0.5 1 calc R U P A -1
H13B H 1.023458 0.435815 1.287657 0.039 Uiso 0.5 1 calc R U P A -1
H13C H 0.848019 0.269505 1.146375 0.039 Uiso 0.5 1 calc R U P A -1
C14 C 1.1434(9) 0.3622(12) 1.0757(10) 0.0298(10) Uani 0.5 1 d . . P A -1
H14A H 1.184423 0.376509 0.994051 0.045 Uiso 0.5 1 calc R U P A -1
H14B H 1.078537 0.238209 1.054170 0.045 Uiso 0.5 1 calc R U P A -1
H14C H 1.246162 0.428838 1.173461 0.045 Uiso 0.5 1 calc R U P A -1
C15 C 1.3197(5) 0.7138(4) 1.0771(4) 0.0290(6) Uani 0.5 1 d . . P A -1
H15A H 1.324715 0.713062 1.176445 0.043 Uiso 0.5 1 calc R U P A -1
H15B H 1.376323 0.834525 1.088721 0.043 Uiso 0.5 1 calc R U P A -1
H15C H 1.382681 0.662110 1.037938 0.043 Uiso 0.5 1 calc R U P A -1
C16 C 1.1025(10) 0.6302(11) 0.8250(10) 0.0280(12) Uani 0.5 1 d . . P A -1
H16A H 0.977280 0.545593 0.755613 0.042 Uiso 0.5 1 calc R U P A -1
H16B H 1.178591 0.608311 0.777505 0.042 Uiso 0.5 1 calc R U P A -1
H16C H 1.130955 0.748958 0.846100 0.042 Uiso 0.5 1 calc R U P A -1
C20 C 0.000000 0.000000 0.500000 0.0263(2) Uani 1 2 d S . P . .
C21 C 0.2535(4) -0.0216(4) 0.6396(4) 0.0321(6) Uani 0.5 1 d . . P B -1
H21A H 0.219924 -0.134985 0.640335 0.048 Uiso 0.5 1 calc R U P B -1
H21B H 0.247745 0.050590 0.728546 0.048 Uiso 0.5 1 calc R U P B -1
H21C H 0.375080 0.037527 0.643537 0.048 Uiso 0.5 1 calc R U P B -1
C22 C 0.1537(6) -0.1195(5) 0.3613(4) 0.0313(7) Uani 0.5 1 d . . P B -1
H22A H 0.258057 -0.027348 0.357607 0.047 Uiso 0.5 1 calc R U P B -1
H22B H 0.047375 -0.164378 0.272383 0.047 Uiso 0.5 1 calc R U P B -1
H22C H 0.170645 -0.214792 0.360167 0.047 Uiso 0.5 1 calc R U P B -1
C23 C 0.1034(9) 0.1678(10) 0.3609(8) 0.032(2) Uani 0.5 1 d . . P B -1
H23A H 0.221225 0.200974 0.425511 0.048 Uiso 0.5 1 calc R U P B -1
H23B H 0.101450 0.273270 0.374240 0.048 Uiso 0.5 1 calc R U P B -1
H23C H 0.077992 0.103516 0.253659 0.048 Uiso 0.5 1 calc R U P B -1
C24 C -0.2082(4) 0.0201(4) 0.3338(4) 0.0319(6) Uani 0.5 1 d . . P B -1
H24A H -0.293165 -0.076285 0.349687 0.048 Uiso 0.5 1 calc R U P B -1
H5 H -0.240245 -0.013391 0.224013 0.048 Uiso 0.5 1 calc R U P B -1
H24C H -0.211539 0.123982 0.380812 0.048 Uiso 0.5 1 calc R U P B -1
C25 C -0.1330(6) 0.0865(5) 0.6592(5) 0.0318(7) Uani 0.5 1 d . . P B -1
H25A H -0.073439 0.193754 0.645797 0.048 Uiso 0.5 1 calc R U P B -1
H25B H -0.103860 0.116190 0.768284 0.048 Uiso 0.5 1 calc R U P B -1
H25C H -0.262094 0.025422 0.605292 0.048 Uiso 0.5 1 calc R U P B -1
C26 C -0.1112(10) -0.1689(9) 0.6454(9) 0.0312(19) Uani 0.5 1 d . . P B -1
H26A H -0.081421 -0.247215 0.587443 0.047 Uiso 0.5 1 calc R U P B -1
H26B H -0.237943 -0.235014 0.626397 0.047 Uiso 0.5 1 calc R U P B -1
H26C H -0.039870 -0.118671 0.754765 0.047 Uiso 0.5 1 calc R U P B -1

loop_
_atom_site_aniso_label
_atom_site_aniso_U_11
_atom_site_aniso_U_22
_atom_site_aniso_U_33
_atom_site_aniso_U_23
_atom_site_aniso_U_13
_atom_site_aniso_U_12
N1 0.0201(6) 0.0255(6) 0.0279(6) 0.0139(5) 0.0074(5) 0.0130(5)
N2 0.0242(6) 0.0261(6) 0.0250(6) 0.0145(5) 0.0101(5) 0.0155(5)
N3 0.0206(6) 0.0258(6) 0.0247(6) 0.0132(5) 0.0076(5) 0.0123(5)
N4 0.0233(6) 0.0242(6) 0.0221(6) 0.0098(5) 0.0080(5) 0.0129(5)
N5 0.0251(6) 0.0245(6) 0.0241(6) 0.0136(5) 0.0091(5) 0.0124(5)
N6 0.0265(6) 0.0235(6) 0.0231(6) 0.0120(5) 0.0112(5) 0.0133(5)
N7 0.0384(4) 0.0280(4) 0.0470(5) 0.0120(3) 0.0170(4) 0.0138(3)
N8 0.0486(5) 0.0292(4) 0.0366(4) 0.0074(3) 0.0092(4) 0.0092(4)
N9 0.0566(6) 0.0561(6) 0.0377(5) 0.0187(4) 0.0046(4) 0.0234(5)
C1 0.0270(4) 0.0264(4) 0.0292(4) 0.0085(3) 0.0100(3) 0.0118(3)
C2 0.0274(4) 0.0272(4) 0.0315(4) 0.0062(3) 0.0116(3) 0.0136(3)
C3 0.0358(4) 0.0281(4) 0.0314(4) 0.0124(4) 0.0150(4) 0.0151(4)
C4 0.0315(4) 0.0332(5) 0.0347(5) 0.0097(4) 0.0090(4) 0.0142(4)
C10 0.0209(5) 0.0265(5) 0.0204(5) 0.0080(4) 0.0065(4) 0.0112(4)
C11 0.030(2) 0.0348(14) 0.0380(18) 0.0205(12) 0.0110(15) 0.0235(18)
C12 0.0196(9) 0.0285(15) 0.0328(13) 0.0120(10) 0.0051(8) 0.0079(10)
C13 0.027(3) 0.0280(19) 0.0298(16) 0.0171(14) 0.0154(18) 0.016(2)
C14 0.031(3) 0.0309(14) 0.0305(14) 0.0132(10) 0.0080(17) 0.021(2)
C15 0.0201(9) 0.0279(14) 0.0342(14) 0.0132(9) 0.0068(9) 0.0114(9)
C16 0.028(3) 0.038(3) 0.0272(17) 0.0201(17) 0.0146(18) 0.019(2)
C20 0.0254(5) 0.0186(5) 0.0196(5) 0.0054(4) 0.0054(4) 0.0038(4)
C21 0.0294(14) 0.0371(11) 0.0257(13) 0.0111(9) 0.0038(9) 0.0193(11)
C22 0.0364(14) 0.0303(15) 0.0284(13) 0.0102(9) 0.0167(11) 0.0186(10)
C23 0.031(3) 0.039(4) 0.023(2) 0.017(2) 0.0093(19) 0.015(2)
C24 0.0325(15) 0.0333(10) 0.0305(13) 0.0161(9) 0.0078(9) 0.0189(11)
C25 0.0346(13) 0.0314(15) 0.0323(14) 0.0129(10) 0.0187(11) 0.0180(10)
C26 0.041(3) 0.023(3) 0.042(3) 0.024(2) 0.026(2) 0.016(2)

loop_
_atom_type_symbol
_atom_type_description
_atom_type_scat_dispersion_real
_atom_type_scat_dispersion_imag
_atom_type_scat_source
C C 0.0181 0.0091 'International Tables Vol C Tables 4.2.6.8 and 6.1.1.4'
H H 0.0000 0.0000 'International Tables Vol C Tables 4.2.6.8 and 6.1.1.4'
N N 0.0311 0.0180 'International Tables Vol C Tables 4.2.6.8 and 6.1.1.4'

loop_
_geom_angle_atom_site_label_1
_geom_angle_atom_site_label_2
_geom_angle_atom_site_label_3
_geom_angle
_geom_angle_site_symmetry_1
_geom_angle_site_symmetry_3
_geom_angle_publ_flag
C10 N1 C12 118.93(15) . . ?
C10 N1 C11 126.1(3) . . ?
C12 N1 C11 114.9(3) . . ?
C10 N2 C13 123.4(3) . . ?
C10 N2 C14 120.5(4) . . ?
C13 N2 C14 116.1(5) . . ?
C10 N3 C15 121.08(15) . . ?
C10 N3 C16 123.1(3) . . ?
C15 N3 C16 115.7(3) . . ?
C21 N4 C22 115.48(19) . . ?
C21 N4 C20 122.78(14) . . ?
C22 N4 C20 121.69(16) . . ?
C20 N5 C23 125.2(3) . . ?
C20 N5 C24 118.79(16) . . ?
C23 N5 C24 116.0(3) . . ?
C20 N6 C25 117.80(17) . . ?
C20 N6 C26 126.7(4) . . ?
C25 N6 C26 115.3(4) . . ?
C3 C1 C4 119.62(8) . . ?
C3 C1 C2 119.88(8) . . ?
C4 C1 C2 120.48(8) . . ?
N7 C2 C1 178.35(9) . . ?
N8 C3 C1 179.03(10) . . ?
N9 C4 C1 179.38(12) . . ?
N2 C10 N3 122.88(8) . . ?
N2 C10 N1 121.71(8) . . ?
N3 C10 N1 114.88(7) . . ?
N5 C20 N6 129.66(8) . . ?
N5 C20 N4 115.95(8) . . ?
N6 C20 N4 114.38(7) . . ?

loop_
_geom_bond_atom_site_label_1
_geom_bond_atom_site_label_2
_geom_bond_distance
_geom_bond_site_symmetry_2
_geom_bond_publ_flag
N1 C10 1.3844(12) . ?
N1 C12 1.460(4) . ?
N1 C11 1.463(9) . ?
N2 C10 1.2726(12) . ?
N2 C13 1.449(8) . ?
N2 C14 1.466(7) . ?
N3 C10 1.3724(13) . ?
N3 C15 1.465(4) . ?
N3 C16 1.477(8) . ?
N4 C21 1.453(3) . ?
N4 C22 1.455(4) . ?
N4 C20 1.4643(13) . ?
N5 C20 1.2739(13) . ?
N5 C23 1.432(8) . ?
N5 C24 1.463(3) . ?
N6 C20 1.2970(13) . ?
N6 C25 1.467(4) . ?
N6 C26 1.475(7) . ?
N7 C2 1.1548(12) . ?
N8 C3 1.1514(12) . ?
N9 C4 1.1502(13) . ?
C1 C3 1.4082(12) . ?
C1 C4 1.4083(13) . ?
C1 C2 1.4088(12) . ?
